data_7051676
loop_
_publ_author_name
'Gyepes, R\'obert'
'Pacigov\'a, Silvia'
'Siv\'ak, Michal'
'Tatiersky, Jozef'

_publ_section_title
;
 Experimental and computational evidence of solid-state anion--\p and
 \p--\p interactions in [VO(O2)(L)(pa)]&#x00B7;xH2O complexes (L =
 picolinate, pyrazinate or quinolinate; pa = picolinamide)
;
_journal_issue 7
_journal_name_full 'New Journal of Chemistry'
_journal_page_first 1515
_journal_paper_doi 10.1039/b819875f
_journal_volume 33
_journal_year 2009
_chemical_formula_moiety 'C13 H10 N3 O8 V, 2(H2 O)'
_chemical_formula_sum 'C13 H14 N3 O10 V'
_chemical_formula_weight 423.21
_chemical_name_systematic
;
?
;
_space_group_IT_number 14
_symmetry_cell_setting monoclinic
_symmetry_space_group_name_Hall '-P 2ybc'
_symmetry_space_group_name_H-M 'P 1 21/c 1'
_atom_sites_solution_hydrogens geom
_atom_sites_solution_primary direct
_atom_sites_solution_secondary difmap
_audit_creation_method SHELXL-97
_cell_angle_alpha 90.00
_cell_angle_beta 96.242(2)
_cell_angle_gamma 90.00
_cell_formula_units_Z 4
_cell_length_a 9.6949(3)
_cell_length_b 14.4076(5)
_cell_length_c 11.6205(3)
_cell_measurement_reflns_used 3803
_cell_measurement_temperature 150(2)
_cell_measurement_theta_max 27.48
_cell_measurement_theta_min 1.00
_cell_volume 1613.53(9)
_computing_cell_refinement 'HKL Scalepack (Otwinowski & Minor, 1997)'
_computing_data_collection 'Collect (Nonius BV, 1997-2000)'
_computing_data_reduction 'HKL Denzo and Scalepack (Otwinowski & Minor, 1997)'
_computing_molecular_graphics 'PLATON (Spek, 2001)'
_computing_structure_refinement 'SHELXL-97 (Sheldrick, 1997)'
_computing_structure_solution 'SIR97 (Altomare et al., 1994)'
_diffrn_ambient_temperature 150(2)
_diffrn_detector_area_resol_mean 9.091
_diffrn_measured_fraction_theta_full 0.999
_diffrn_measured_fraction_theta_max 0.999
_diffrn_measurement_device_type KappaCCD
_diffrn_measurement_method '\w and \p scans to fill the Ewald sphere'
_diffrn_radiation_monochromator 'horizontally mounted graphite crystal'
_diffrn_radiation_source 'fine-focus sealed tube'
_diffrn_radiation_type MoK\a
_diffrn_radiation_wavelength 0.71073
_diffrn_reflns_av_R_equivalents 0.0000
_diffrn_reflns_av_sigmaI/netI 0.0278
_diffrn_reflns_limit_h_max 12
_diffrn_reflns_limit_h_min -12
_diffrn_reflns_limit_k_max 18
_diffrn_reflns_limit_k_min -18
_diffrn_reflns_limit_l_max 15
_diffrn_reflns_limit_l_min -15
_diffrn_reflns_number 20862
_diffrn_reflns_theta_full 27.49
_diffrn_reflns_theta_max 27.49
_diffrn_reflns_theta_min 2.11
_exptl_absorpt_coefficient_mu 0.680
_exptl_absorpt_correction_type none
_exptl_crystal_colour orange
_exptl_crystal_density_diffrn 1.742
_exptl_crystal_density_method 'not measured'
_exptl_crystal_description fragment
_exptl_crystal_F_000 864
_exptl_crystal_size_max 0.90
_exptl_crystal_size_mid 0.33
_exptl_crystal_size_min 0.18
_refine_diff_density_max 0.369
_refine_diff_density_min -0.409
_refine_diff_density_rms 0.062
_refine_ls_extinction_method none
_refine_ls_goodness_of_fit_ref 1.049
_refine_ls_hydrogen_treatment mixed
_refine_ls_matrix_type full
_refine_ls_number_parameters 272
_refine_ls_number_reflns 3711
_refine_ls_number_restraints 4
_refine_ls_restrained_S_all 1.052
_refine_ls_R_factor_all 0.0459
_refine_ls_R_factor_gt 0.0332
_refine_ls_shift/su_max 0.016
_refine_ls_shift/su_mean 0.001
_refine_ls_structure_factor_coef Fsqd
_refine_ls_weighting_details 'calc w=1/[\s^2^(Fo^2^)+(0.0517P)^2^+0.8468P] where P=(Fo^2^+2Fc^2^)/3'
_refine_ls_weighting_scheme calc
_refine_ls_wR_factor_gt 0.0874
_refine_ls_wR_factor_ref 0.0954
_reflns_number_gt 3073
_reflns_number_total 3711
_reflns_threshold_expression >2sigma(I)
_cod_data_source_file B819875F.txt
_cod_data_source_block voo2chinpa
_cod_original_sg_symbol_H-M P21/c
_cod_database_code 7051676

loop_
_symmetry_equiv_pos_as_xyz
'x, y, z'
'-x, y+1/2, -z+1/2'
'-x, -y, -z'
'x, -y-1/2, z-1/2'

loop_
_atom_site_label
_atom_site_type_symbol
_atom_site_fract_x
_atom_site_fract_y
_atom_site_fract_z
_atom_site_U_iso_or_equiv
_atom_site_adp_type
_atom_site_occupancy
_atom_site_symmetry_multiplicity
_atom_site_calc_flag
_atom_site_refinement_flags
_atom_site_disorder_assembly
_atom_site_disorder_group
V1 V 0.81519(3) 0.21946(2) 0.56875(3) 0.01773(10) Uani 1 1 d . . .
O31 O 0.73855(14) 0.20465(10) 0.68180(12) 0.0265(3) Uani 1 1 d . . .
O32 O 0.90534(13) 0.10663(9) 0.55258(11) 0.0236(3) Uani 1 1 d . . .
O33 O 0.99490(14) 0.16901(9) 0.62006(11) 0.0239(3) Uani 1 1 d . . .
N1 N 0.66851(15) 0.14701(11) 0.44903(13) 0.0195(3) Uani 1 1 d . . .
C2 C 0.57621(18) 0.20113(13) 0.38517(15) 0.0194(4) Uani 1 1 d . . .
C3 C 0.48024(19) 0.16433(14) 0.29970(16) 0.0223(4) Uani 1 1 d . . .
C4 C 0.4802(2) 0.06884(15) 0.28154(18) 0.0281(4) Uani 1 1 d . . .
H4 H 0.4170 0.0419 0.2227 0.034 Uiso 1 1 calc R . .
C5 C 0.5725(2) 0.01344(14) 0.34935(18) 0.0289(4) Uani 1 1 d . . .
H5 H 0.5721 -0.0520 0.3390 0.035 Uiso 1 1 calc R . .
C6 C 0.6655(2) 0.05470(14) 0.43262(17) 0.0237(4) Uani 1 1 d . . .
H6 H 0.7291 0.0167 0.4795 0.028 Uiso 1 1 calc R . .
C7 C 0.58704(19) 0.30244(13) 0.41659(16) 0.0213(4) Uani 1 1 d . . .
O8 O 0.68309(14) 0.32049(9) 0.49915(11) 0.0233(3) Uani 1 1 d . . .
O9 O 0.50778(15) 0.35878(10) 0.36619(12) 0.0284(3) Uani 1 1 d . . .
C10 C 0.3714(2) 0.22180(13) 0.23025(17) 0.0234(4) Uani 1 1 d . . .
O11 O 0.40983(16) 0.25058(13) 0.13173(13) 0.0330(3) Uani 1 1 d . . .
H11 H 0.338(4) 0.278(2) 0.089(3) 0.070(11) Uiso 1 1 d . . .
O12 O 0.25732(14) 0.23169(11) 0.26162(12) 0.0299(3) Uani 1 1 d . . .
N21 N 0.92525(16) 0.33894(11) 0.63579(13) 0.0191(3) Uani 1 1 d . . .
C22 C 1.01993(19) 0.37650(13) 0.57298(15) 0.0206(4) Uani 1 1 d . . .
C23 C 1.1077(2) 0.44699(14) 0.61546(17) 0.0246(4) Uani 1 1 d . . .
H23 H 1.1746 0.4718 0.5700 0.030 Uiso 1 1 calc R . .
C24 C 1.0964(2) 0.48098(14) 0.72629(17) 0.0276(4) Uani 1 1 d . . .
H24 H 1.1556 0.5293 0.7578 0.033 Uiso 1 1 calc R . .
C25 C 0.9977(2) 0.44334(14) 0.78933(16) 0.0268(4) Uani 1 1 d . . .
H25 H 0.9873 0.4660 0.8647 0.032 Uiso 1 1 calc R . .
C26 C 0.9142(2) 0.37232(14) 0.74196(16) 0.0231(4) Uani 1 1 d . . .
H26 H 0.8468 0.3464 0.7861 0.028 Uiso 1 1 calc R . .
C27 C 1.01440(19) 0.33477(13) 0.45445(16) 0.0209(4) Uani 1 1 d . . .
O28 O 0.92684(14) 0.27281(9) 0.42829(11) 0.0227(3) Uani 1 1 d . . .
N29 N 1.1001(2) 0.36525(13) 0.38252(16) 0.0278(4) Uani 1 1 d . . .
H29A H 1.093(3) 0.3437(18) 0.312(2) 0.036(7) Uiso 1 1 d . . .
H29B H 1.171(3) 0.409(2) 0.398(2) 0.043(7) Uiso 1 1 d . . .
O40 O 0.32189(18) 0.49125(12) 0.42910(19) 0.0487(5) Uani 1 1 d D . .
H40A H 0.405(2) 0.462(2) 0.419(3) 0.067(10) Uiso 1 1 d D . .
H40B H 0.338(3) 0.5513(14) 0.450(3) 0.062(9) Uiso 1 1 d D . .
O41 O 0.22587(15) 0.33930(10) -0.00343(12) 0.0277(3) Uani 1 1 d D . .
H41A H 0.141(2) 0.335(2) 0.025(2) 0.056(9) Uiso 1 1 d D . .
H41B H 0.220(3) 0.3132(19) -0.0785(16) 0.045(7) Uiso 1 1 d D . .

loop_
_atom_site_aniso_label
_atom_site_aniso_U_11
_atom_site_aniso_U_22
_atom_site_aniso_U_33
_atom_site_aniso_U_23
_atom_site_aniso_U_13
_atom_site_aniso_U_12
V1 0.01958(17) 0.01788(17) 0.01546(17) 0.00029(11) 0.00071(12) 0.00143(12)
O31 0.0263(7) 0.0306(8) 0.0232(7) 0.0006(6) 0.0052(6) 0.0013(6)
O32 0.0216(7) 0.0238(7) 0.0248(7) -0.0004(5) -0.0007(5) 0.0026(5)
O33 0.0227(6) 0.0254(7) 0.0225(7) -0.0007(5) -0.0017(5) 0.0018(5)
N1 0.0205(8) 0.0190(8) 0.0191(7) -0.0004(6) 0.0021(6) 0.0010(6)
C2 0.0183(8) 0.0214(9) 0.0189(9) -0.0005(7) 0.0041(7) 0.0028(7)
C3 0.0195(9) 0.0259(10) 0.0215(9) -0.0026(7) 0.0025(7) 0.0013(7)
C4 0.0236(9) 0.0276(11) 0.0318(11) -0.0071(8) -0.0023(8) -0.0006(8)
C5 0.0300(10) 0.0190(10) 0.0371(11) -0.0061(8) 0.0018(9) 0.0000(8)
C6 0.0256(10) 0.0196(9) 0.0257(10) 0.0002(7) 0.0015(8) 0.0012(8)
C7 0.0212(9) 0.0216(9) 0.0207(9) -0.0013(7) 0.0013(7) 0.0023(7)
O8 0.0249(7) 0.0191(7) 0.0243(7) -0.0018(5) -0.0037(5) 0.0040(5)
O9 0.0306(7) 0.0238(7) 0.0292(7) -0.0013(6) -0.0043(6) 0.0085(6)
C10 0.0220(9) 0.0241(10) 0.0228(9) -0.0066(7) -0.0028(7) 0.0005(8)
O11 0.0247(8) 0.0484(10) 0.0257(7) 0.0045(7) 0.0021(6) 0.0059(7)
O12 0.0221(7) 0.0394(9) 0.0280(7) -0.0025(6) 0.0016(6) 0.0067(6)
N21 0.0223(7) 0.0185(8) 0.0162(7) 0.0005(6) 0.0001(6) 0.0022(6)
C22 0.0228(9) 0.0205(9) 0.0181(9) 0.0016(7) 0.0000(7) 0.0036(7)
C23 0.0249(9) 0.0247(10) 0.0242(9) 0.0001(8) 0.0018(8) -0.0005(8)
C24 0.0316(11) 0.0241(10) 0.0259(10) -0.0035(8) -0.0029(8) -0.0010(8)
C25 0.0363(11) 0.0258(10) 0.0176(9) -0.0037(8) 0.0000(8) 0.0025(8)
C26 0.0282(10) 0.0246(10) 0.0166(9) 0.0011(7) 0.0024(7) 0.0029(8)
C27 0.0245(9) 0.0185(9) 0.0196(9) 0.0021(7) 0.0017(7) 0.0044(7)
O28 0.0289(7) 0.0227(7) 0.0161(6) -0.0009(5) 0.0010(5) -0.0019(6)
N29 0.0368(10) 0.0259(9) 0.0225(9) -0.0032(7) 0.0110(7) -0.0030(8)
O40 0.0359(9) 0.0289(9) 0.0854(14) -0.0197(9) 0.0254(9) -0.0061(7)
O41 0.0243(7) 0.0325(8) 0.0258(7) 0.0011(6) 0.0009(6) -0.0026(6)

loop_
_atom_type_symbol
_atom_type_description
_atom_type_scat_dispersion_real
_atom_type_scat_dispersion_imag
_atom_type_scat_source
C C 0.0033 0.0016 'International Tables Vol C Tables 4.2.6.8 and 6.1.1.4'
H H 0.0000 0.0000 'International Tables Vol C Tables 4.2.6.8 and 6.1.1.4'
O O 0.0106 0.0060 'International Tables Vol C Tables 4.2.6.8 and 6.1.1.4'
N N 0.0061 0.0033 'International Tables Vol C Tables 4.2.6.8 and 6.1.1.4'
V V 0.3005 0.5294 'International Tables Vol C Tables 4.2.6.8 and 6.1.1.4'

loop_
_geom_angle_atom_site_label_1
_geom_angle_atom_site_label_2
_geom_angle_atom_site_label_3
_geom_angle
_geom_angle_site_symmetry_1
_geom_angle_site_symmetry_3
_geom_angle_publ_flag
O31 V1 O32 103.42(7) . . ?
O31 V1 O33 100.48(7) . . ?
O32 V1 O33 44.15(6) . . ?
O31 V1 O8 95.35(6) . . ?
O32 V1 O8 149.35(6) . . ?
O33 V1 O8 154.02(6) . . ?
O31 V1 N21 93.83(7) . . ?
O32 V1 N21 121.35(6) . . ?
O33 V1 N21 77.93(6) . . ?
O8 V1 N21 80.60(6) . . ?
O31 V1 N1 97.68(7) . . ?
O32 V1 N1 78.21(6) . . ?
O33 V1 N1 122.07(6) . . ?
O8 V1 N1 75.40(6) . . ?
N21 V1 N1 154.19(6) . . ?
O31 V1 O28 166.70(6) . . ?
O32 V1 O28 87.47(5) . . ?
O33 V1 O28 81.91(5) . . ?
O8 V1 O28 78.16(5) . . ?
N21 V1 O28 73.77(5) . . ?
N1 V1 O28 91.94(5) . . ?
O33 O32 V1 70.05(8) . . ?
O32 O33 V1 65.79(7) . . ?
C6 N1 C2 119.48(16) . . ?
C6 N1 V1 125.12(13) . . ?
C2 N1 V1 115.38(12) . . ?
N1 C2 C3 121.72(17) . . ?
N1 C2 C7 113.76(16) . . ?
C3 C2 C7 124.52(17) . . ?
C2 C3 C4 118.31(18) . . ?
C2 C3 C10 123.31(17) . . ?
C4 C3 C10 118.29(17) . . ?
C5 C4 C3 119.71(19) . . ?
C5 C4 H4 120.1 . . ?
C3 C4 H4 120.1 . . ?
C4 C5 C6 118.93(19) . . ?
C4 C5 H5 120.5 . . ?
C6 C5 H5 120.5 . . ?
N1 C6 C5 121.81(18) . . ?
N1 C6 H6 119.1 . . ?
C5 C6 H6 119.1 . . ?
O9 C7 O8 126.04(18) . . ?
O9 C7 C2 120.26(17) . . ?
O8 C7 C2 113.69(16) . . ?
C7 O8 V1 121.41(12) . . ?
O12 C10 O11 125.63(18) . . ?
O12 C10 C3 120.92(18) . . ?
O11 C10 C3 113.17(16) . . ?
C10 O11 H11 110(2) . . ?
C26 N21 C22 118.85(17) . . ?
C26 N21 V1 122.72(13) . . ?
C22 N21 V1 118.09(12) . . ?
N21 C22 C23 122.11(17) . . ?
N21 C22 C27 112.25(16) . . ?
C23 C22 C27 125.62(17) . . ?
C22 C23 C24 118.75(18) . . ?
C22 C23 H23 120.6 . . ?
C24 C23 H23 120.6 . . ?
C25 C24 C23 118.85(19) . . ?
C25 C24 H24 120.6 . . ?
C23 C24 H24 120.6 . . ?
C24 C25 C26 119.37(18) . . ?
C24 C25 H25 120.3 . . ?
C26 C25 H25 120.3 . . ?
N21 C26 C25 122.05(18) . . ?
N21 C26 H26 119.0 . . ?
C25 C26 H26 119.0 . . ?
O28 C27 N29 122.97(18) . . ?
O28 C27 C22 117.83(16) . . ?
N29 C27 C22 119.20(18) . . ?
C27 O28 V1 116.59(11) . . ?
C27 N29 H29A 118.9(16) . . ?
C27 N29 H29B 127.0(16) . . ?
H29A N29 H29B 114(2) . . ?
H40A O40 H40B 110(3) . . ?
H41A O41 H41B 110(2) . . ?

loop_
_geom_bond_atom_site_label_1
_geom_bond_atom_site_label_2
_geom_bond_distance
_geom_bond_site_symmetry_2
_geom_bond_publ_flag
V1 O31 1.5924(14) . ?
V1 O32 1.8648(13) . ?
V1 O33 1.9218(14) . ?
V1 O8 2.0464(13) . ?
V1 N21 2.1279(16) . ?
V1 N1 2.1487(15) . ?
V1 O28 2.1934(13) . ?
O32 O33 1.4242(19) . ?
N1 C6 1.343(3) . ?
N1 C2 1.347(2) . ?
C2 C3 1.390(3) . ?
C2 C7 1.506(3) . ?
C3 C4 1.392(3) . ?
C3 C10 1.505(3) . ?
C4 C5 1.380(3) . ?
C4 H4 0.9500 . ?
C5 C6 1.383(3) . ?
C5 H5 0.9500 . ?
C6 H6 0.9500 . ?
C7 O9 1.223(2) . ?
C7 O8 1.289(2) . ?
C10 O12 1.210(2) . ?
C10 O11 1.309(2) . ?
O11 H11 0.90(3) . ?
N21 C26 1.339(2) . ?
N21 C22 1.347(2) . ?
C22 C23 1.382(3) . ?
C22 C27 1.498(3) . ?
C23 C24 1.393(3) . ?
C23 H23 0.9500 . ?
C24 C25 1.377(3) . ?
C24 H24 0.9500 . ?
C25 C26 1.382(3) . ?
C25 H25 0.9500 . ?
C26 H26 0.9500 . ?
C27 O28 1.247(2) . ?
C27 N29 1.316(3) . ?
N29 H29A 0.87(3) . ?
N29 H29B 0.94(3) . ?
O40 H40A 0.932(18) . ?
O40 H40B 0.908(18) . ?
O41 H41A 0.916(17) . ?
O41 H41B 0.946(17) . ?
